data_7027723
loop_
_publ_author_name
'Choi, Nick'
'Conole, Gr\'ainne'
'Kessler, Margalith'
'King, Jason D.'
'Mays, Martin J.'
'McPartlin, Mary'
'Pateman, Giles E.'
'Solan, Gregory A.'

_publ_section_title
;
 Synthesis of a sulfido-capped triiron cluster with bridging phosphido
 ligands and its reactions with alkynes, phosphites and
 phosphines&#x200A;&#x2020;
;
_journal_issue 22
_journal_name_full 'Journal of the Chemical Society, Dalton Transactions'
_journal_page_first 3941
_journal_paper_doi 10.1039/a905931h
_journal_year 1999
_chemical_formula_sum 'C38 H31 Fe3 O6 P3 S'
_chemical_formula_weight 876.15
_chemical_name_systematic
; 
 ? 
;
_space_group_IT_number 19
_symmetry_cell_setting orthorhombic
_symmetry_space_group_name_Hall 'P 2ac 2ab'
_symmetry_space_group_name_H-M 'P 21 21 21'
_atom_sites_solution_hydrogens geom
_atom_sites_solution_primary direct
_atom_sites_solution_secondary difmap
_audit_creation_method SHELXL-97
_cell_angle_alpha 90.00
_cell_angle_beta 90.00
_cell_angle_gamma 90.00
_cell_formula_units_Z 4
_cell_length_a 12.574(2)
_cell_length_b 16.1199(13)
_cell_length_c 18.8859(15)
_cell_measurement_temperature 293(2)
_cell_volume 3828.0(7)
_computing_structure_refinement 'SHELXL-97 (Sheldrick, 1997)'
_computing_structure_solution 'SHELXS-97 (Sheldrick, 1990)'
_diffrn_ambient_temperature 570(2)
_diffrn_measured_fraction_theta_full 1.000
_diffrn_measured_fraction_theta_max 1.000
_diffrn_radiation_monochromator graphite
_diffrn_radiation_source 'fine-focus sealed tube'
_diffrn_radiation_type MoK\a
_diffrn_radiation_wavelength 0.71073
_diffrn_reflns_av_R_equivalents 0.0330
_diffrn_reflns_av_sigmaI/netI 0.0778
_diffrn_reflns_limit_h_max 14
_diffrn_reflns_limit_h_min -1
_diffrn_reflns_limit_k_max 19
_diffrn_reflns_limit_k_min -1
_diffrn_reflns_limit_l_max 22
_diffrn_reflns_limit_l_min -1
_diffrn_reflns_number 4699
_diffrn_reflns_theta_full 25.00
_diffrn_reflns_theta_max 25.00
_diffrn_reflns_theta_min 1.66
_exptl_absorpt_coefficient_mu 1.346
_exptl_absorpt_correction_T_max 0.883
_exptl_absorpt_correction_T_min 0.608
_exptl_absorpt_correction_type empirical
_exptl_crystal_colour black
_exptl_crystal_density_diffrn 1.520
_exptl_crystal_density_method 'not measured'
_exptl_crystal_F_000 1784
_exptl_crystal_size_max 0.40
_exptl_crystal_size_mid 0.38
_exptl_crystal_size_min 0.34
_refine_diff_density_max 0.313
_refine_diff_density_min -0.305
_refine_diff_density_rms 0.077
_refine_ls_abs_structure_details 'Flack H D (1983), Acta Cryst. A39, 876-881'
_refine_ls_abs_structure_Flack -0.01(3)
_refine_ls_extinction_method none
_refine_ls_goodness_of_fit_ref 1.016
_refine_ls_hydrogen_treatment mixed
_refine_ls_matrix_type full
_refine_ls_number_parameters 462
_refine_ls_number_reflns 4476
_refine_ls_number_restraints 0
_refine_ls_restrained_S_all 1.016
_refine_ls_R_factor_all 0.0818
_refine_ls_R_factor_gt 0.0473
_refine_ls_shift/su_max 0.143
_refine_ls_shift/su_mean 0.018
_refine_ls_structure_factor_coef Fsqd
_refine_ls_weighting_details 'calc w=1/[\s^2^(Fo^2^)+(0.0296P)^2^+0.4836P] where P=(Fo^2^+2Fc^2^)/3'
_refine_ls_weighting_scheme calc
_refine_ls_wR_factor_gt 0.0760
_refine_ls_wR_factor_ref 0.0893
_reflns_number_gt 3260
_reflns_number_total 4476
_reflns_threshold_expression >2sigma(I)
_cod_data_source_file 905931Hsup1.cif
_cod_data_source_block ab048
_cod_depositor_comments
;
The following automatic conversions were performed:

'_symmetry_cell_setting' value 'Orthorhombic' changed to
'orthorhombic' according to
/home/saulius/struct/CIF-dictionaries/cif_core.dic dictionary named
'cif_core.dic' version 2.4.2 from
2011-04-26.

'_exptl_absorpt_correction_type' value 'Empirical'
changed to 'empirical' according to
/home/saulius/struct/CIF-dictionaries/cif_core.dic dictionary named
'cif_core.dic' version 2.4.2 from 2011-04-26.

Automatic conversion script
Id: cif_fix_values 1891 2012-01-12 08:04:46Z andrius 
;
_cod_original_cell_volume 3827.9(8)
_cod_original_sg_symbol_H-M P212121
_cod_database_code 7027723

loop_
_symmetry_equiv_pos_as_xyz
'x, y, z'
'-x+1/2, -y, z+1/2'
'-x, y+1/2, -z+1/2'
'x+1/2, -y+1/2, -z'

loop_
_atom_site_label
_atom_site_type_symbol
_atom_site_fract_x
_atom_site_fract_y
_atom_site_fract_z
_atom_site_U_iso_or_equiv
_atom_site_adp_type
_atom_site_occupancy
_atom_site_symmetry_multiplicity
_atom_site_calc_flag
_atom_site_refinement_flags
Fe1 Fe 0.58903(9) 0.59621(6) 0.10423(6) 0.0364(3) Uani 1 1 d .
Fe2 Fe 0.40645(9) 0.58038(6) 0.05322(6) 0.0401(3) Uani 1 1 d .
Fe3 Fe 0.51827(8) 0.45099(6) 0.06814(6) 0.0318(3) Uani 1 1 d .
P1 P 0.65836(19) 0.66515(14) 0.19574(13) 0.0497(6) Uani 1 1 d .
P2 P 0.34855(15) 0.45570(13) 0.03318(10) 0.0369(5) Uani 1 1 d .
P3 P 0.67719(15) 0.47661(12) 0.11458(10) 0.0328(5) Uani 1 1 d .
S S 0.45535(16) 0.52934(12) 0.15844(10) 0.0410(5) Uani 1 1 d .
C1 C 0.5035(7) 0.6851(5) 0.0770(5) 0.057(2) Uani 1 1 d .
O1 O 0.4904(5) 0.7560(3) 0.0643(4) 0.083(2) Uani 1 1 d .
C11 C 0.6771(7) 0.6319(5) 0.0392(4) 0.049(2) Uani 1 1 d .
O11 O 0.7340(5) 0.6586(4) -0.0028(3) 0.087(2) Uani 1 1 d .
C22 C 0.2877(7) 0.6349(5) 0.0678(5) 0.061(3) Uani 1 1 d .
O22 O 0.2082(5) 0.6693(4) 0.0756(5) 0.106(3) Uani 1 1 d .
C31 C 0.5672(6) 0.4432(5) -0.0198(4) 0.045(2) Uani 1 1 d .
O31 O 0.5988(5) 0.4423(4) -0.0765(3) 0.0720(19) Uani 1 1 d .
C32 C 0.5190(6) 0.3470(5) 0.0965(4) 0.046(2) Uani 1 1 d .
O32 O 0.5203(6) 0.2792(3) 0.1162(4) 0.087(2) Uani 1 1 d .
C21 C 0.4238(7) 0.6020(5) -0.0373(5) 0.052(2) Uani 1 1 d .
O21 O 0.4371(6) 0.6137(4) -0.0973(3) 0.082(2) Uani 1 1 d .
C121 C 0.6360(7) 0.7773(5) 0.2003(6) 0.091(4) Uani 1 1 d .
H12A H 0.6594 0.8027 0.1571 0.137 Uiso 1 1 calc R
H12B H 0.6753 0.8000 0.2394 0.137 Uiso 1 1 calc R
H12C H 0.5615 0.7880 0.2069 0.137 Uiso 1 1 calc R
C131 C 0.6117(7) 0.6342(6) 0.2835(4) 0.087(4) Uani 1 1 d .
H13A H 0.6522 0.6628 0.3191 0.130 Uiso 1 1 calc R
H13B H 0.6207 0.5755 0.2892 0.130 Uiso 1 1 calc R
H13C H 0.5379 0.6481 0.2884 0.130 Uiso 1 1 calc R
C111 C 0.8029(6) 0.6584(5) 0.2021(4) 0.045(2) Uani 1 1 d .
C112 C 0.8539(7) 0.6098(5) 0.2518(4) 0.049(2) Uani 1 1 d .
H112 H 0.8140 0.5805 0.2849 0.058 Uiso 1 1 calc R
C113 C 0.9639(8) 0.6041(6) 0.2528(5) 0.065(3) Uani 1 1 d .
H113 H 0.9973 0.5725 0.2875 0.078 Uiso 1 1 calc R
C114 C 1.0241(7) 0.6451(6) 0.2027(5) 0.066(3) Uani 1 1 d .
H114 H 1.0977 0.6395 0.2021 0.079 Uiso 1 1 calc R
C115 C 0.9744(7) 0.6937(5) 0.1543(5) 0.061(3) Uani 1 1 d .
H115 H 1.0148 0.7224 0.1211 0.073 Uiso 1 1 calc R
C116 C 0.8648(6) 0.7014(5) 0.1534(4) 0.044(2) Uani 1 1 d .
H116 H 0.8324 0.7354 0.1200 0.053 Uiso 1 1 calc R
C211 C 0.3079(6) 0.4232(5) -0.0558(4) 0.0405(19) Uani 1 1 d .
C212 C 0.3408(7) 0.3501(5) -0.0849(4) 0.055(2) Uani 1 1 d .
H212 H 0.3897 0.3174 -0.0607 0.066 Uiso 1 1 calc R
C213 C 0.3023(8) 0.3239(7) -0.1501(5) 0.079(3) Uani 1 1 d .
H213 H 0.3258 0.2742 -0.1696 0.095 Uiso 1 1 calc R
C214 C 0.2288(9) 0.3723(8) -0.1857(5) 0.086(4) Uani 1 1 d .
H214 H 0.2003 0.3539 -0.2283 0.104 Uiso 1 1 calc R
C215 C 0.1981(8) 0.4466(8) -0.1586(5) 0.082(4) Uani 1 1 d .
H215 H 0.1519 0.4806 -0.1840 0.098 Uiso 1 1 calc R
C216 C 0.2361(6) 0.4718(6) -0.0928(4) 0.057(3) Uani 1 1 d .
H216 H 0.2130 0.5217 -0.0735 0.069 Uiso 1 1 calc R
C221 C 0.2468(6) 0.4057(5) 0.0884(4) 0.040(2) Uani 1 1 d .
C222 C 0.2097(6) 0.4438(5) 0.1496(4) 0.053(2) Uani 1 1 d .
H222 H 0.2329 0.4967 0.1618 0.064 Uiso 1 1 calc R
C223 C 0.1379(6) 0.4023(6) 0.1920(5) 0.060(3) Uani 1 1 d .
H223 H 0.1118 0.4279 0.2325 0.073 Uiso 1 1 calc R
C224 C 0.1042(7) 0.3237(5) 0.1750(5) 0.064(3) Uani 1 1 d .
H224 H 0.0571 0.2957 0.2046 0.077 Uiso 1 1 calc R
C225 C 0.1403(7) 0.2872(5) 0.1151(5) 0.066(3) Uani 1 1 d .
H225 H 0.1164 0.2346 0.1027 0.079 Uiso 1 1 calc R
C226 C 0.2117(7) 0.3276(5) 0.0724(5) 0.056(2) Uani 1 1 d .
H226 H 0.2368 0.3013 0.0318 0.067 Uiso 1 1 calc R
C311 C 0.7934(5) 0.4537(5) 0.0608(4) 0.0357(18) Uani 1 1 d .
C312 C 0.8792(6) 0.5079(6) 0.0546(5) 0.061(3) Uani 1 1 d .
H312 H 0.8768 0.5587 0.0779 0.073 Uiso 1 1 calc R
C313 C 0.9673(7) 0.4884(6) 0.0149(6) 0.077(3) Uani 1 1 d .
H313 H 1.0238 0.5254 0.0116 0.093 Uiso 1 1 calc R
C314 C 0.9708(7) 0.4134(6) -0.0199(5) 0.068(3) Uani 1 1 d .
H314 H 1.0298 0.3998 -0.0472 0.081 Uiso 1 1 calc R
C315 C 0.8888(7) 0.3591(6) -0.0145(5) 0.063(3) Uani 1 1 d .
H315 H 0.8917 0.3085 -0.0380 0.076 Uiso 1 1 calc R
C316 C 0.8012(6) 0.3791(5) 0.0258(4) 0.048(2) Uani 1 1 d .
H316 H 0.7458 0.3410 0.0295 0.058 Uiso 1 1 calc R
C321 C 0.7144(7) 0.4278(5) 0.1980(4) 0.042(2) Uani 1 1 d .
C322 C 0.8190(6) 0.4102(5) 0.2143(4) 0.047(2) Uani 1 1 d .
H322 H 0.8715 0.4226 0.1813 0.056 Uiso 1 1 calc R
C323 C 0.8482(8) 0.3751(6) 0.2775(5) 0.075(3) Uani 1 1 d .
H323 H 0.9193 0.3633 0.2866 0.090 Uiso 1 1 calc R
C324 C 0.7727(10) 0.3577(7) 0.3265(5) 0.084(4) Uani 1 1 d .
H324 H 0.7920 0.3341 0.3696 0.100 Uiso 1 1 calc R
C325 C 0.6680(9) 0.3747(7) 0.3128(5) 0.097(4) Uani 1 1 d .
H325 H 0.6165 0.3627 0.3466 0.117 Uiso 1 1 calc R
C326 C 0.6384(7) 0.4097(6) 0.2486(4) 0.070(3) Uani 1 1 d .
H326 H 0.5671 0.4210 0.2396 0.084 Uiso 1 1 calc R

loop_
_atom_site_aniso_label
_atom_site_aniso_U_11
_atom_site_aniso_U_22
_atom_site_aniso_U_33
_atom_site_aniso_U_23
_atom_site_aniso_U_13
_atom_site_aniso_U_12
Fe1 0.0375(6) 0.0330(6) 0.0388(7) -0.0034(6) 0.0020(6) -0.0017(6)
Fe2 0.0361(6) 0.0349(6) 0.0493(7) 0.0005(6) 0.0024(6) 0.0011(6)
Fe3 0.0337(6) 0.0330(6) 0.0288(6) -0.0004(5) 0.0001(5) -0.0015(5)
P1 0.0408(13) 0.0505(14) 0.0578(15) -0.0204(13) 0.0063(13) -0.0048(13)
P2 0.0332(10) 0.0404(12) 0.0373(11) 0.0019(11) -0.0002(10) -0.0034(11)
P3 0.0356(11) 0.0345(11) 0.0283(10) -0.0013(10) 0.0013(10) -0.0018(9)
S 0.0403(11) 0.0447(12) 0.0378(12) -0.0075(10) 0.0069(10) -0.0046(10)
C1 0.053(5) 0.050(5) 0.067(6) -0.007(5) 0.004(5) 0.006(5)
O1 0.071(4) 0.033(3) 0.145(7) 0.006(4) -0.024(5) -0.004(3)
C11 0.058(6) 0.044(5) 0.046(5) 0.002(5) -0.013(5) -0.004(5)
O11 0.090(5) 0.106(6) 0.064(5) 0.041(5) 0.023(4) -0.011(5)
C22 0.059(6) 0.047(5) 0.077(7) 0.008(6) 0.011(6) 0.005(5)
O22 0.060(4) 0.076(5) 0.181(9) 0.018(6) 0.041(5) 0.029(4)
C31 0.047(5) 0.041(5) 0.047(5) -0.009(4) -0.009(4) 0.003(4)
O31 0.069(4) 0.117(5) 0.030(3) -0.006(4) 0.006(3) 0.004(5)
C32 0.047(5) 0.039(5) 0.051(5) 0.007(4) -0.011(5) -0.003(4)
O32 0.115(6) 0.039(3) 0.105(6) 0.021(4) -0.040(5) -0.020(4)
C21 0.046(5) 0.043(5) 0.066(6) 0.009(5) -0.003(5) 0.007(5)
O21 0.100(6) 0.085(5) 0.060(4) 0.032(4) 0.005(4) -0.005(4)
C121 0.051(6) 0.053(6) 0.170(11) -0.050(7) -0.023(7) 0.013(5)
C131 0.070(7) 0.135(10) 0.054(6) -0.043(6) 0.022(6) -0.015(7)
C111 0.042(5) 0.051(5) 0.043(5) -0.022(5) -0.004(4) -0.008(5)
C112 0.059(6) 0.050(6) 0.036(5) -0.005(5) -0.008(5) -0.013(5)
C113 0.068(7) 0.060(6) 0.067(7) 0.005(6) -0.014(6) 0.001(6)
C114 0.050(6) 0.067(7) 0.081(7) -0.022(6) -0.026(6) 0.014(6)
C115 0.048(6) 0.060(6) 0.075(7) -0.018(6) 0.004(6) -0.012(5)
C116 0.043(5) 0.037(5) 0.052(6) 0.007(5) -0.007(4) -0.008(4)
C211 0.041(4) 0.047(5) 0.034(4) 0.000(4) -0.003(4) -0.008(4)
C212 0.063(6) 0.064(6) 0.038(5) -0.009(5) -0.002(5) -0.018(5)
C213 0.075(8) 0.101(9) 0.061(7) -0.028(7) 0.021(6) -0.027(7)
C214 0.059(7) 0.156(13) 0.045(7) -0.020(8) 0.002(6) -0.039(8)
C215 0.056(6) 0.144(11) 0.044(6) 0.021(8) -0.012(5) -0.007(8)
C216 0.044(5) 0.076(7) 0.051(6) 0.007(5) -0.007(5) -0.009(5)
C221 0.039(4) 0.040(5) 0.041(5) 0.006(4) -0.006(4) -0.002(4)
C222 0.052(5) 0.051(5) 0.056(6) -0.002(5) 0.013(5) -0.010(5)
C223 0.046(5) 0.076(7) 0.059(6) 0.006(6) 0.027(5) 0.005(5)
C224 0.054(6) 0.051(6) 0.087(8) 0.019(6) 0.011(6) -0.006(5)
C225 0.080(7) 0.035(5) 0.082(7) 0.002(5) 0.023(7) -0.005(5)
C226 0.066(6) 0.039(5) 0.063(6) 0.004(5) 0.013(6) -0.010(5)
C311 0.037(4) 0.045(5) 0.026(4) -0.001(4) -0.001(4) 0.001(4)
C312 0.055(6) 0.065(6) 0.062(6) -0.017(6) 0.001(5) -0.006(5)
C313 0.046(6) 0.085(7) 0.101(9) -0.012(7) 0.031(6) -0.022(6)
C314 0.056(6) 0.083(7) 0.063(6) -0.005(6) 0.026(6) 0.009(6)
C315 0.055(6) 0.061(6) 0.074(7) -0.012(6) 0.013(6) 0.003(5)
C316 0.039(5) 0.049(5) 0.058(6) -0.007(5) 0.007(5) 0.001(4)
C321 0.062(5) 0.037(5) 0.027(4) 0.007(4) -0.009(4) -0.009(5)
C322 0.044(5) 0.054(5) 0.043(5) 0.003(5) -0.008(4) 0.009(5)
C323 0.078(7) 0.098(8) 0.049(6) 0.017(6) -0.020(6) 0.018(7)
C324 0.115(9) 0.100(9) 0.036(6) 0.022(6) -0.013(7) 0.013(9)
C325 0.084(8) 0.150(12) 0.058(7) 0.052(7) 0.011(7) -0.012(9)
C326 0.069(6) 0.100(8) 0.040(5) 0.021(6) -0.003(5) -0.012(7)

loop_
_atom_type_symbol
_atom_type_description
_atom_type_scat_dispersion_real
_atom_type_scat_dispersion_imag
_atom_type_scat_source
C C 0.0033 0.0016 'International Tables Vol C Tables 4.2.6.8 and 6.1.1.4'
H H 0.0000 0.0000 'International Tables Vol C Tables 4.2.6.8 and 6.1.1.4'
O O 0.0106 0.0060 'International Tables Vol C Tables 4.2.6.8 and 6.1.1.4'
Fe Fe 0.3463 0.8444 'International Tables Vol C Tables 4.2.6.8 and 6.1.1.4'
P P 0.1023 0.0942 'International Tables Vol C Tables 4.2.6.8 and 6.1.1.4'
S S 0.1246 0.1234 'International Tables Vol C Tables 4.2.6.8 and 6.1.1.4'

loop_
_geom_angle_atom_site_label_1
_geom_angle_atom_site_label_2
_geom_angle_atom_site_label_3
_geom_angle
C11 Fe1 C1 85.4(4)
C11 Fe1 P3 91.8(3)
C1 Fe1 P3 167.0(3)
C11 Fe1 P1 97.6(3)
C1 Fe1 P1 93.2(3)
P3 Fe1 P1 99.69(9)
C11 Fe1 S 162.1(3)
C1 Fe1 S 93.6(3)
P3 Fe1 S 85.25(8)
P1 Fe1 S 100.28(9)
C11 Fe1 Fe2 110.1(3)
C1 Fe1 Fe2 56.1(3)
P3 Fe1 Fe2 113.65(7)
P1 Fe1 Fe2 135.00(8)
S Fe1 Fe2 55.91(6)
C11 Fe1 Fe3 109.2(3)
C1 Fe1 Fe3 115.0(3)
P3 Fe1 Fe3 54.15(6)
P1 Fe1 Fe3 141.85(8)
S Fe1 Fe3 55.23(6)
Fe2 Fe1 Fe3 59.50(4)
C22 Fe2 C21 99.1(4)
C22 Fe2 C1 93.3(4)
C21 Fe2 C1 88.7(4)
C22 Fe2 P2 101.9(3)
C21 Fe2 P2 93.2(3)
C1 Fe2 P2 164.2(2)
C22 Fe2 S 106.2(3)
C21 Fe2 S 154.5(3)
C1 Fe2 S 86.9(3)
P2 Fe2 S 84.63(8)
C22 Fe2 Fe1 132.0(3)
C21 Fe2 Fe1 103.9(3)
C1 Fe2 Fe1 46.6(2)
P2 Fe2 Fe1 117.97(7)
S Fe2 Fe1 56.18(6)
C22 Fe2 Fe3 150.2(3)
C21 Fe2 Fe3 101.7(3)
C1 Fe2 Fe3 108.1(2)
P2 Fe2 Fe3 56.14(6)
S Fe2 Fe3 56.31(6)
Fe1 Fe2 Fe3 62.07(4)
C32 Fe3 C31 102.5(4)
C32 Fe3 P3 93.0(3)
C31 Fe3 P3 94.1(2)
C32 Fe3 P2 97.3(3)
C31 Fe3 P2 93.2(2)
P3 Fe3 P2 165.78(9)
C32 Fe3 S 107.7(3)
C31 Fe3 S 149.8(3)
P3 Fe3 S 85.02(8)
P2 Fe3 S 82.53(8)
C32 Fe3 Fe2 145.3(3)
C31 Fe3 Fe2 98.4(3)
P3 Fe3 Fe2 112.98(7)
P2 Fe3 Fe2 53.75(6)
S Fe3 Fe2 55.27(6)
C32 Fe3 Fe1 141.0(3)
C31 Fe3 Fe1 101.0(3)
P3 Fe3 Fe1 54.56(6)
P2 Fe3 Fe1 111.98(7)
S Fe3 Fe1 54.48(6)
Fe2 Fe3 Fe1 58.43(4)
C131 P1 C121 100.2(5)
C131 P1 C111 104.1(4)
C121 P1 C111 102.1(4)
C131 P1 Fe1 116.2(3)
C121 P1 Fe1 117.9(4)
C111 P1 Fe1 114.2(3)
C211 P2 C221 101.6(3)
C211 P2 Fe2 121.2(3)
C221 P2 Fe2 122.7(3)
C211 P2 Fe3 121.8(3)
C221 P2 Fe3 118.8(2)
Fe2 P2 Fe3 70.11(7)
C311 P3 C321 100.9(4)
C311 P3 Fe3 117.7(2)
C321 P3 Fe3 119.5(3)
C311 P3 Fe1 121.7(3)
C321 P3 Fe1 125.2(3)
Fe3 P3 Fe1 71.29(7)
Fe2 S Fe1 67.91(7)
Fe2 S Fe3 68.42(7)
Fe1 S Fe3 70.29(7)
O1 C1 Fe1 151.8(8)
O1 C1 Fe2 130.1(7)
Fe1 C1 Fe2 77.3(3)
O11 C11 Fe1 177.2(8)
O22 C22 Fe2 177.7(10)
O31 C31 Fe3 176.7(8)
O32 C32 Fe3 178.9(8)
O21 C21 Fe2 177.7(9)
C112 C111 C116 118.2(7)
C112 C111 P1 122.8(7)
C116 C111 P1 118.9(7)
C111 C112 C113 120.7(9)
C114 C113 C112 120.4(9)
C113 C114 C115 119.1(9)
C116 C115 C114 121.2(10)
C115 C116 C111 120.3(9)
C212 C211 C216 118.9(8)
C212 C211 P2 122.1(6)
C216 C211 P2 118.8(7)
C211 C212 C213 120.9(10)
C214 C213 C212 119.5(11)
C215 C214 C213 120.3(11)
C214 C215 C216 119.7(11)
C211 C216 C215 120.6(10)
C222 C221 C226 118.9(8)
C222 C221 P2 120.8(6)
C226 C221 P2 120.2(7)
C221 C222 C223 119.2(8)
C224 C223 C222 120.9(9)
C223 C224 C225 119.4(9)
C224 C225 C226 120.4(8)
C225 C226 C221 121.2(8)
C316 C311 C312 116.9(8)
C316 C311 P3 120.3(6)
C312 C311 P3 122.8(6)
C311 C312 C313 121.8(8)
C314 C313 C312 119.2(9)
C315 C314 C313 120.4(9)
C314 C315 C316 120.0(9)
C311 C316 C315 121.8(8)
C322 C321 C326 117.4(7)
C322 C321 P3 121.8(6)
C326 C321 P3 120.8(6)
C321 C322 C323 122.3(9)
C324 C323 C322 119.5(9)
C323 C324 C325 120.2(9)
C324 C325 C326 120.3(10)
C325 C326 C321 120.3(9)

loop_
_geom_bond_atom_site_label_1
_geom_bond_atom_site_label_2
_geom_bond_distance
Fe1 C11 1.750(9)
Fe1 C1 1.863(9)
Fe1 P3 2.232(2)
Fe1 P1 2.232(3)
Fe1 S 2.244(2)
Fe1 Fe2 2.5027(16)
Fe1 Fe3 2.5954(14)
Fe2 C22 1.755(9)
Fe2 C21 1.757(9)
Fe2 C1 2.130(9)
Fe2 P2 2.171(2)
Fe2 S 2.237(2)
Fe2 Fe3 2.5312(14)
Fe3 C32 1.761(8)
Fe3 C31 1.775(8)
Fe3 P3 2.221(2)
Fe3 P2 2.235(2)
Fe3 S 2.265(2)
P1 C131 1.828(8)
P1 C121 1.831(8)
P1 C111 1.825(8)
P2 C211 1.834(7)
P2 C221 1.837(8)
P3 C311 1.817(7)
P3 C321 1.822(7)
C1 O1 1.180(9)
C11 O11 1.153(9)
C22 O22 1.152(9)
C31 O31 1.143(8)
C32 O32 1.153(8)
C21 O21 1.162(9)
C111 C112 1.380(11)
C111 C116 1.390(10)
C112 C113 1.386(10)
C113 C114 1.381(12)
C114 C115 1.356(11)
C115 C116 1.384(10)
C211 C212 1.364(10)
C211 C216 1.384(10)
C212 C213 1.388(11)
C213 C214 1.384(13)
C214 C215 1.359(13)
C215 C216 1.392(11)
C221 C222 1.390(10)
C221 C226 1.369(10)
C222 C223 1.380(10)
C223 C224 1.374(11)
C224 C225 1.354(11)
C225 C226 1.371(11)
C311 C316 1.375(10)
C311 C312 1.394(10)
C312 C313 1.374(11)
C313 C314 1.377(12)
C314 C315 1.356(11)
C315 C316 1.377(10)
C321 C322 1.381(10)
C321 C326 1.382(10)
C322 C323 1.370(10)
C323 C324 1.356(13)
C324 C325 1.369(13)
C325 C326 1.388(11)
